data_7108758
loop_
_publ_author_name
'Bradley P. Waldron'
'David Parker'
'Carsten Burchardt'
'Dmitry S. Yufit'
'Melanie Zimny'
'Frank Roesch'

_publ_section_title
;
 Structure and stability of hexadentate complexes of ligands based on
 AAZTA for efficient PET labelling with gallium-68
;
_journal_name_full Chem.Commun.
_journal_page_first 579
_journal_paper_doi 10.1039/c2cc37544c
_journal_volume 49
_journal_year 2013
_chemical_formula_moiety 'C17 H20 Ga N3 O6'
_chemical_formula_sum 'C17 H20 Ga N3 O6'
_chemical_formula_weight 432.08
_chemical_name_systematic
;
?
;
_space_group_crystal_system triclinic
_space_group_IT_number 2
_space_group_name_Hall '-P 1'
_space_group_name_H-M_alt 'P -1'
_symmetry_space_group_name_Hall '-P 1'
_symmetry_space_group_name_H-M 'P -1'
_atom_sites_solution_hydrogens geom
_atom_sites_solution_primary direct
_atom_sites_solution_secondary difmap
_audit_creation_date 2012-09-03
_audit_creation_method
;
Olex2 1.2-beta
(compiled 2012.08.15 svn.r2450, GUI svn.r4314)
;
_cell_angle_alpha 116.076(9)
_cell_angle_beta 105.208(7)
_cell_angle_gamma 92.002(7)
_cell_formula_units_Z 4
_cell_length_a 10.6961(8)
_cell_length_b 13.0778(12)
_cell_length_c 13.8414(12)
_cell_measurement_reflns_used 2363
_cell_measurement_temperature 120
_cell_measurement_theta_max 32.6038
_cell_measurement_theta_min 2.5142
_cell_volume 1652.8(3)
_computing_cell_refinement
;
CrysAlisPro, Agilent Technologies,
Version 1.171.36.20 (release 27-06-2012 CrysAlis171 .NET)
(compiled Jul 11 2012,15:38:31)
;
_computing_data_collection
;
CrysAlisPro, Agilent Technologies,
Version 1.171.36.20 (release 27-06-2012 CrysAlis171 .NET)
(compiled Jul 11 2012,15:38:31)
;
_computing_data_reduction
;
CrysAlisPro, Agilent Technologies,
Version 1.171.36.20 (release 27-06-2012 CrysAlis171 .NET)
(compiled Jul 11 2012,15:38:31)
;
_computing_molecular_graphics
;
O. V. Dolomanov, L. J. Bourhis, R. J. Gildea, J. A. K. Howard and H. Puschmann,
OLEX2: a complete structure solution, refinement and analysis program.
J. Appl. Cryst. (2009). 42, 339-341.
;
_computing_publication_material
;
O. V. Dolomanov, L. J. Bourhis, R. J. Gildea, J. A. K. Howard and H. Puschmann,
OLEX2: a complete structure solution, refinement and analysis program.
J. Appl. Cryst. (2009). 42, 339-341.
;
_computing_structure_refinement
;
XL, G.M. Sheldrick, Acta Cryst.
(2008). A64, 112-122
;
_computing_structure_solution
;
XS, G.M. Sheldrick, Acta Cryst.
(2008). A64, 112-122
;
_diffrn_ambient_temperature 120
_diffrn_detector CCD
_diffrn_detector_area_resol_mean 16.1511
_diffrn_detector_type Sapphire3
_diffrn_measured_fraction_theta_full 0.9994
_diffrn_measured_fraction_theta_max 0.9941
_diffrn_measurement_details
;
1 omega -42.00 42.00 1.0000 15.0000
omega____ theta____ kappa____ phi______ frames
- -26.3429 57.0000 -30.0000 84

2 omega -98.00 18.00 1.0000 15.0000
omega____ theta____ kappa____ phi______ frames
- -26.3429 -19.0000 150.0000 116

3 omega -38.00 48.00 1.0000 15.0000
omega____ theta____ kappa____ phi______ frames
- 26.9679 -57.0000 90.0000 86

4 omega 42.00 92.00 1.0000 15.0000
omega____ theta____ kappa____ phi______ frames
- 26.9679 -137.0000 -79.0000 50

5 omega 58.00 85.00 1.0000 15.0000
omega____ theta____ kappa____ phi______ frames
- 26.9679 179.0000 -120.0000 27

6 omega 23.00 77.00 1.0000 15.0000
omega____ theta____ kappa____ phi______ frames
- 26.9679 19.0000 90.0000 54

7 omega 40.00 90.00 1.0000 15.0000
omega____ theta____ kappa____ phi______ frames
- 26.9679 -137.0000 100.0000 50

8 omega -96.00 -14.00 1.0000 15.0000
omega____ theta____ kappa____ phi______ frames
- -26.3429 -77.0000 -30.0000 82
;
_diffrn_measurement_device '3-circle diffractometer'
_diffrn_measurement_device_type 'Xcalibur, Sapphire3, Gemini ultra'
_diffrn_measurement_method \w-scan
_diffrn_orient_matrix_UB_11 -0.0631794000
_diffrn_orient_matrix_UB_12 -0.0137200000
_diffrn_orient_matrix_UB_13 -0.0399767000
_diffrn_orient_matrix_UB_21 0.0273711000
_diffrn_orient_matrix_UB_22 -0.0266777000
_diffrn_orient_matrix_UB_23 -0.0447314000
_diffrn_orient_matrix_UB_31 -0.0113136000
_diffrn_orient_matrix_UB_32 -0.0534709000
_diffrn_orient_matrix_UB_33 0.0005662000
_diffrn_radiation_collimation monochromator
_diffrn_radiation_monochromator graphite
_diffrn_radiation_type 'Mo K\a'
_diffrn_radiation_wavelength 0.7107
_diffrn_radiation_xray_symbol Mo
_diffrn_reflns_av_R_equivalents 0.0881
_diffrn_reflns_av_unetI/netI 0.1285
_diffrn_reflns_limit_h_max 13
_diffrn_reflns_limit_h_min -13
_diffrn_reflns_limit_k_max 16
_diffrn_reflns_limit_k_min -16
_diffrn_reflns_limit_l_max 17
_diffrn_reflns_limit_l_min -17
_diffrn_reflns_number 16836
_diffrn_reflns_theta_full 27.50
_diffrn_reflns_theta_max 27.50
_diffrn_reflns_theta_min 2.52
_diffrn_source 'Enhance (Mo) X-ray Source'
_diffrn_source_type 'sealed tube'
_exptl_absorpt_coefficient_mu 1.709
_exptl_absorpt_correction_T_max 0.878
_exptl_absorpt_correction_T_min 0.653
_exptl_absorpt_correction_type analytical
_exptl_absorpt_process_details
;
CrysAlisPro, Agilent Technologies,
Version 1.171.36.20 (release 27-06-2012 CrysAlis171 .NET)
(compiled Jul 11 2012,15:38:31)
Analytical numeric absorption correction using a multifaceted crystal
model based on expressions derived by R.C. Clark & J.S. Reid.
(Clark, R. C. & Reid, J. S. (1995). Acta Cryst. A51, 887-897)
;
_exptl_crystal_colour 'dull light colourless'
_exptl_crystal_colour_lustre dull
_exptl_crystal_colour_modifier light
_exptl_crystal_colour_primary colourless
_exptl_crystal_density_diffrn 1.736
_exptl_crystal_density_method 'not measured'
_exptl_crystal_description prism
_exptl_crystal_F_000 888
_exptl_crystal_size_max 0.4732
_exptl_crystal_size_mid 0.1113
_exptl_crystal_size_min 0.082
_refine_diff_density_max 1.530
_refine_diff_density_min -0.797
_refine_diff_density_rms 0.168
_refine_ls_extinction_method none
_refine_ls_goodness_of_fit_ref 1.063
_refine_ls_hydrogen_treatment constr
_refine_ls_matrix_type full
_refine_ls_number_parameters 487
_refine_ls_number_reflns 7571
_refine_ls_number_restraints 0
_refine_ls_restrained_S_all 1.063
_refine_ls_R_factor_all 0.1144
_refine_ls_R_factor_gt 0.0699
_refine_ls_shift/su_max 0.000
_refine_ls_shift/su_mean 0.000
_refine_ls_structure_factor_coef Fsqd
_refine_ls_weighting_details 'calc w=1/[\s^2^(Fo^2^)+(0.0700P)^2^+0.0000P] where P=(Fo^2^+2Fc^2^)/3'
_refine_ls_weighting_scheme calc
_refine_ls_wR_factor_gt 0.1553
_refine_ls_wR_factor_ref 0.1864
_reflns_number_gt 4908
_reflns_number_total 7571
_reflns_threshold_expression >2sigma(I)
_cod_data_source_file c2cc37544c.txt
_cod_data_source_block '[Ga.L3]_12srv172'
_cod_original_cell_volume 1652.8(2)
_cod_database_code 7108758
_chemical_oxdiff_formula 'C17 H23 Ga1 N3 O6'
_reflns_odcompleteness_completeness 99.94
_reflns_odcompleteness_iscentric 1
_reflns_odcompleteness_theta 30.44

loop_
_space_group_symop_id
_space_group_symop_operation_xyz
1 'x, y, z'
2 '-x, -y, -z'

loop_
_atom_site_label
_atom_site_type_symbol
_atom_site_fract_x
_atom_site_fract_y
_atom_site_fract_z
_atom_site_U_iso_or_equiv
_atom_site_adp_type
_atom_site_occupancy
_atom_site_symmetry_multiplicity
_atom_site_calc_flag
_atom_site_refinement_flags
Ga1 Ga 0.37853(6) 0.80813(5) 0.17525(6) 0.01516(18) Uani 1 1 d .
O1 O 0.2406(4) 0.8887(3) 0.1357(4) 0.0192(9) Uani 1 1 d .
O2 O 0.1879(4) 1.0631(3) 0.2252(4) 0.0216(9) Uani 1 1 d .
O3 O 0.2691(4) 0.6595(3) 0.0817(4) 0.0189(9) Uani 1 1 d .
O4 O 0.2329(4) 0.4897(3) -0.0713(4) 0.0282(10) Uani 1 1 d .
O5 O 0.3365(4) 0.8491(3) 0.3127(4) 0.0208(9) Uani 1 1 d .
O6 O 0.4092(4) 0.8829(4) 0.4925(4) 0.0243(10) Uani 1 1 d .
N1 N 0.4904(4) 0.9615(4) 0.2024(4) 0.0154(10) Uani 1 1 d .
N2 N 0.4768(4) 0.7469(4) 0.0489(4) 0.0166(10) Uani 1 1 d .
N3 N 0.5562(4) 0.7885(4) 0.2681(4) 0.0144(10) Uani 1 1 d .
H3 H 0.5598 0.7100 0.2385 0.017 Uiso 1 1 calc R
C1 C 0.4863(6) 0.9498(5) 0.0887(5) 0.0203(13) Uani 1 1 d .
H1A H 0.5744 0.9807 0.0928 0.024 Uiso 1 1 calc R
H1B H 0.4236 0.9968 0.0691 0.024 Uiso 1 1 calc R
C2 C 0.4449(6) 0.8240(5) -0.0052(5) 0.0192(13) Uani 1 1 d .
H2A H 0.3494 0.8079 -0.0453 0.023 Uiso 1 1 calc R
H2B H 0.4930 0.8102 -0.0607 0.023 Uiso 1 1 calc R
C3 C 0.6211(5) 0.7677(5) 0.1085(5) 0.0178(12) Uani 1 1 d .
H3B H 0.6698 0.8059 0.0781 0.021 Uiso 1 1 calc R
H3C H 0.6502 0.6927 0.0935 0.021 Uiso 1 1 calc R
C4 C 0.6536(5) 0.8436(5) 0.2365(5) 0.0167(12) Uani 1 1 d .
C5 C 0.6267(5) 0.9684(5) 0.2698(5) 0.0164(12) Uani 1 1 d .
H5A H 0.6366 1.0099 0.3516 0.020 Uiso 1 1 calc R
H5B H 0.6903 1.0111 0.2540 0.020 Uiso 1 1 calc R
C6 C 0.4157(5) 1.0514(5) 0.2572(5) 0.0158(12) Uani 1 1 d .
H6A H 0.4346 1.1199 0.2469 0.019 Uiso 1 1 calc R
H6B H 0.4412 1.0757 0.3393 0.019 Uiso 1 1 calc R
C7 C 0.2686(6) 0.9989(5) 0.2015(6) 0.0216(13) Uani 1 1 d .
C8 C 0.4187(6) 0.6251(5) -0.0293(5) 0.0228(13) Uani 1 1 d .
H8A H 0.4854 0.5762 -0.0221 0.027 Uiso 1 1 calc R
H8B H 0.3932 0.6139 -0.1079 0.027 Uiso 1 1 calc R
C9 C 0.2984(5) 0.5866(5) -0.0066(5) 0.0186(12) Uani 1 1 d .
C10 C 0.5610(5) 0.8319(5) 0.3859(5) 0.0200(13) Uani 1 1 d .
H10C H 0.6270 0.9037 0.4337 0.024 Uiso 1 1 calc R
H10D H 0.5882 0.7740 0.4115 0.024 Uiso 1 1 calc R
C11 C 0.4261(6) 0.8565(5) 0.3993(5) 0.0182(12) Uani 1 1 d .
C12 C 0.7965(6) 0.8435(5) 0.2945(5) 0.0203(13) Uani 1 1 d .
C13 C 0.8989(6) 0.9124(5) 0.2930(6) 0.0248(14) Uani 1 1 d .
H13 H 0.8791 0.9630 0.2608 0.030 Uiso 1 1 calc R
C14 C 1.0290(6) 0.9068(6) 0.3385(6) 0.0321(16) Uani 1 1 d .
H14 H 1.0972 0.9543 0.3372 0.039 Uiso 1 1 calc R
C15 C 1.0617(6) 0.8336(6) 0.3856(6) 0.0322(16) Uani 1 1 d .
H15 H 1.1511 0.8312 0.4175 0.039 Uiso 1 1 calc R
C16 C 0.9601(6) 0.7633(6) 0.3851(6) 0.0277(14) Uani 1 1 d .
H16 H 0.9805 0.7115 0.4159 0.033 Uiso 1 1 calc R
C17 C 0.8293(6) 0.7681(5) 0.3401(6) 0.0227(13) Uani 1 1 d .
H17 H 0.7614 0.7195 0.3404 0.027 Uiso 1 1 calc R
Ga1A Ga 0.24814(6) 0.30555(5) 0.18760(6) 0.01595(18) Uani 1 1 d .
O1A O 0.2791(4) 0.1595(3) 0.0857(4) 0.0220(9) Uani 1 1 d .
O2A O 0.1920(4) -0.0058(3) -0.0717(4) 0.0233(9) Uani 1 1 d .
O3A O 0.3671(4) 0.3875(3) 0.1493(4) 0.0204(9) Uani 1 1 d .
O4A O 0.4844(4) 0.5623(3) 0.2172(4) 0.0248(10) Uani 1 1 d .
O5A O 0.3822(4) 0.3399(3) 0.3241(4) 0.0205(9) Uani 1 1 d .
O6A O 0.4312(4) 0.3569(4) 0.4994(4) 0.0289(10) Uani 1 1 d .
N1A N 0.0589(4) 0.2531(4) 0.0623(4) 0.0165(10) Uani 1 1 d .
N2A N 0.1729(4) 0.4630(4) 0.2208(4) 0.0185(11) Uani 1 1 d .
N3A N 0.1252(4) 0.2808(4) 0.2768(4) 0.0187(11) Uani 1 1 d .
H3A H 0.0905 0.2026 0.2426 0.022 Uiso 1 1 calc R
C1A C 0.0655(6) 0.3339(5) 0.0142(5) 0.0216(13) Uani 1 1 d .
H1AA H -0.0193 0.3217 -0.0432 0.026 Uiso 1 1 calc R
H1AB H 0.1355 0.3207 -0.0225 0.026 Uiso 1 1 calc R
C2A C 0.0956(6) 0.4572(5) 0.1117(5) 0.0199(13) Uani 1 1 d .
H2AA H 0.1457 0.5087 0.0945 0.024 Uiso 1 1 calc R
H2AB H 0.0119 0.4851 0.1187 0.024 Uiso 1 1 calc R
C3A C 0.0876(6) 0.4680(5) 0.2914(5) 0.0209(13) Uani 1 1 d .
H3AA H 0.0214 0.5175 0.2845 0.025 Uiso 1 1 calc R
H3AB H 0.1415 0.5019 0.3719 0.025 Uiso 1 1 calc R
C4A C 0.0175(6) 0.3437(5) 0.2510(5) 0.0193(13) Uani 1 1 d .
C5A C -0.0435(5) 0.2743(5) 0.1217(5) 0.0190(13) Uani 1 1 d .
H5AA H -0.0935 0.1992 0.1025 0.023 Uiso 1 1 calc R
H5AB H -0.1060 0.3172 0.0947 0.023 Uiso 1 1 calc R
C6A C 0.0508(6) 0.1326(5) -0.0199(5) 0.0207(13) Uani 1 1 d .
H6AA H 0.0205 0.1249 -0.0971 0.025 Uiso 1 1 calc R
H6AB H -0.0153 0.0828 -0.0137 0.025 Uiso 1 1 calc R
C7A C 0.1820(5) 0.0904(5) -0.0026(5) 0.0174(12) Uani 1 1 d .
C8A C 0.2946(5) 0.5501(5) 0.2768(5) 0.0199(13) Uani 1 1 d .
H8AA H 0.3325 0.5661 0.3564 0.024 Uiso 1 1 calc R
H8AB H 0.2762 0.6232 0.2755 0.024 Uiso 1 1 calc R
C9A C 0.3906(5) 0.4978(5) 0.2093(5) 0.0182(12) Uani 1 1 d .
C10A C 0.2046(5) 0.3164(5) 0.3936(5) 0.0192(12) Uani 1 1 d .
H10A H 0.1869 0.2549 0.4141 0.023 Uiso 1 1 calc R
H10B H 0.1791 0.3873 0.4451 0.023 Uiso 1 1 calc R
C11A C 0.3511(6) 0.3395(5) 0.4092(5) 0.0215(13) Uani 1 1 d .
C12A C -0.0895(5) 0.3449(5) 0.3054(5) 0.0178(12) Uani 1 1 d .
C13A C -0.1835(6) 0.4165(5) 0.3026(5) 0.0212(13) Uani 1 1 d .
H13A H -0.1757 0.4677 0.2719 0.025 Uiso 1 1 calc R
C14A C -0.2885(6) 0.4135(6) 0.3442(6) 0.0285(15) Uani 1 1 d .
H14A H -0.3513 0.4628 0.3422 0.034 Uiso 1 1 calc R
C15A C -0.3006(6) 0.3377(5) 0.3889(5) 0.0258(14) Uani 1 1 d .
H15A H -0.3715 0.3354 0.4177 0.031 Uiso 1 1 calc R
C16A C -0.2095(6) 0.2665(6) 0.3910(6) 0.0284(15) Uani 1 1 d .
H16A H -0.2176 0.2152 0.4217 0.034 Uiso 1 1 calc R
C17A C -0.1059(6) 0.2687(5) 0.3488(5) 0.0224(13) Uani 1 1 d .
H17A H -0.0451 0.2175 0.3493 0.027 Uiso 1 1 calc R

loop_
_atom_site_aniso_label
_atom_site_aniso_U_11
_atom_site_aniso_U_22
_atom_site_aniso_U_33
_atom_site_aniso_U_23
_atom_site_aniso_U_13
_atom_site_aniso_U_12
Ga1 0.0129(3) 0.0156(3) 0.0194(4) 0.0089(3) 0.0074(3) 0.0035(2)
O1 0.015(2) 0.015(2) 0.026(2) 0.0064(18) 0.0079(17) 0.0039(15)
O2 0.021(2) 0.016(2) 0.031(3) 0.0099(19) 0.0128(19) 0.0104(16)
O3 0.017(2) 0.019(2) 0.021(2) 0.0087(18) 0.0077(17) 0.0015(16)
O4 0.027(2) 0.021(2) 0.030(3) 0.004(2) 0.013(2) -0.0025(18)
O5 0.013(2) 0.026(2) 0.029(3) 0.016(2) 0.0097(18) 0.0078(16)
O6 0.026(2) 0.029(2) 0.020(2) 0.009(2) 0.0145(19) 0.0078(18)
N1 0.008(2) 0.017(2) 0.021(3) 0.009(2) 0.0036(19) 0.0039(17)
N2 0.017(2) 0.013(2) 0.022(3) 0.010(2) 0.006(2) 0.0021(18)
N3 0.014(2) 0.011(2) 0.023(3) 0.011(2) 0.010(2) 0.0062(17)
C1 0.019(3) 0.026(3) 0.026(4) 0.017(3) 0.013(3) 0.010(2)
C2 0.017(3) 0.027(3) 0.025(4) 0.020(3) 0.010(3) 0.007(2)
C3 0.014(3) 0.017(3) 0.028(4) 0.011(3) 0.013(2) 0.010(2)
C4 0.010(3) 0.024(3) 0.024(3) 0.016(3) 0.007(2) 0.005(2)
C5 0.013(3) 0.021(3) 0.015(3) 0.007(2) 0.006(2) 0.004(2)
C6 0.014(3) 0.015(3) 0.024(3) 0.011(3) 0.011(2) 0.006(2)
C7 0.020(3) 0.026(3) 0.027(4) 0.018(3) 0.011(3) 0.009(2)
C8 0.021(3) 0.026(3) 0.021(3) 0.009(3) 0.010(3) 0.006(2)
C9 0.018(3) 0.018(3) 0.021(3) 0.010(3) 0.007(2) 0.006(2)
C10 0.021(3) 0.019(3) 0.020(3) 0.010(3) 0.005(2) 0.002(2)
C11 0.022(3) 0.014(3) 0.021(3) 0.009(2) 0.008(3) 0.002(2)
C12 0.018(3) 0.021(3) 0.025(4) 0.011(3) 0.010(3) 0.007(2)
C13 0.024(3) 0.027(3) 0.028(4) 0.016(3) 0.007(3) 0.007(3)
C14 0.017(3) 0.043(4) 0.042(5) 0.027(4) 0.008(3) 0.002(3)
C15 0.018(3) 0.055(5) 0.032(4) 0.026(4) 0.008(3) 0.013(3)
C16 0.027(3) 0.033(4) 0.026(4) 0.015(3) 0.009(3) 0.008(3)
C17 0.018(3) 0.025(3) 0.029(4) 0.015(3) 0.010(3) 0.008(2)
Ga1A 0.0130(3) 0.0159(3) 0.0213(4) 0.0093(3) 0.0078(3) 0.0038(2)
O1A 0.018(2) 0.025(2) 0.031(3) 0.017(2) 0.0111(19) 0.0081(17)
O2A 0.020(2) 0.024(2) 0.026(3) 0.009(2) 0.0103(18) 0.0053(17)
O3A 0.019(2) 0.016(2) 0.030(3) 0.0099(19) 0.0132(18) 0.0031(16)
O4A 0.025(2) 0.018(2) 0.038(3) 0.014(2) 0.017(2) 0.0052(17)
O5A 0.016(2) 0.028(2) 0.020(2) 0.0116(19) 0.0074(17) 0.0044(16)
O6A 0.019(2) 0.044(3) 0.026(3) 0.019(2) 0.005(2) 0.0078(19)
N1A 0.015(2) 0.016(2) 0.024(3) 0.011(2) 0.012(2) 0.0050(18)
N2A 0.016(2) 0.019(2) 0.025(3) 0.011(2) 0.012(2) 0.0042(19)
N3A 0.016(2) 0.021(3) 0.023(3) 0.013(2) 0.007(2) 0.0055(19)
C1A 0.017(3) 0.028(3) 0.029(4) 0.020(3) 0.008(3) 0.005(2)
C2A 0.019(3) 0.021(3) 0.028(4) 0.017(3) 0.011(3) 0.003(2)
C3A 0.020(3) 0.018(3) 0.026(4) 0.008(3) 0.013(3) 0.005(2)
C4A 0.021(3) 0.011(3) 0.029(4) 0.011(3) 0.011(3) 0.005(2)
C5A 0.014(3) 0.020(3) 0.031(4) 0.013(3) 0.017(3) 0.006(2)
C6A 0.019(3) 0.019(3) 0.024(3) 0.009(3) 0.009(3) 0.005(2)
C7A 0.020(3) 0.017(3) 0.022(3) 0.013(3) 0.010(2) 0.005(2)
C8A 0.013(3) 0.016(3) 0.027(4) 0.007(3) 0.008(2) -0.001(2)
C9A 0.017(3) 0.020(3) 0.019(3) 0.010(3) 0.006(2) 0.007(2)
C10A 0.019(3) 0.019(3) 0.021(3) 0.011(3) 0.005(2) 0.002(2)
C11A 0.020(3) 0.015(3) 0.024(4) 0.008(3) 0.003(3) 0.002(2)
C12A 0.014(3) 0.020(3) 0.017(3) 0.006(2) 0.005(2) 0.001(2)
C13A 0.020(3) 0.016(3) 0.025(4) 0.007(3) 0.008(3) 0.003(2)
C14A 0.020(3) 0.030(3) 0.033(4) 0.011(3) 0.011(3) 0.005(3)
C15A 0.014(3) 0.036(4) 0.018(3) 0.005(3) 0.004(2) 0.001(3)
C16A 0.025(3) 0.036(4) 0.030(4) 0.019(3) 0.010(3) -0.003(3)
C17A 0.020(3) 0.029(3) 0.024(4) 0.017(3) 0.006(3) 0.007(2)

loop_
_atom_type_symbol
_atom_type_description
_atom_type_scat_dispersion_real
_atom_type_scat_dispersion_imag
_atom_type_scat_source
C C 0.0033 0.0016 'International Tables Vol C Tables 4.2.6.8 and 6.1.1.4'
H H 0.0000 0.0000 'International Tables Vol C Tables 4.2.6.8 and 6.1.1.4'
Ga Ga 0.2307 1.6083 'International Tables Vol C Tables 4.2.6.8 and 6.1.1.4'
N N 0.0061 0.0033 'International Tables Vol C Tables 4.2.6.8 and 6.1.1.4'
O O 0.0106 0.0060 'International Tables Vol C Tables 4.2.6.8 and 6.1.1.4'

loop_
_exptl_crystal_face_index_h
_exptl_crystal_face_index_k
_exptl_crystal_face_index_l
_exptl_crystal_face_perp_dist
_exptl_oxdiff_crystal_face_indexfrac_h
_exptl_oxdiff_crystal_face_indexfrac_k
_exptl_oxdiff_crystal_face_indexfrac_l
_exptl_oxdiff_crystal_face_x
_exptl_oxdiff_crystal_face_y
_exptl_oxdiff_crystal_face_z
0 -2 1 0.2228 0.0000 -2.0000 1.0000 -0.0125 0.0086 0.1075
0 2 -1 0.2468 -0.0000 2.0000 -1.0000 0.0125 -0.0086 -0.1075
-1 0 1 0.0512 -1.0000 0.0000 1.0000 0.0232 -0.0721 0.0119
1 0 -1 0.0512 1.0000 -0.0000 -1.0000 -0.0232 0.0721 -0.0119
0 0 1 0.0410 0.0000 0.0000 1.0000 -0.0400 -0.0447 0.0006
0 0 -1 0.0410 -0.0000 -0.0000 -1.0000 0.0400 0.0447 -0.0006
1 0 0 0.0510 1.0000 -0.0000 0.0000 -0.0632 0.0274 -0.0113
-1 0 0 0.0510 -1.0000 0.0000 -0.0000 0.0632 -0.0274 0.0113
-12 12 -4 0.1453 -12.0000 12.0000 -4.0000 0.7534 -0.4697 -0.5082

loop_
_geom_angle_atom_site_label_1
_geom_angle_atom_site_label_2
_geom_angle_atom_site_label_3
_geom_angle
O1 Ga1 N1 78.44(16)
O1 Ga1 N2 110.00(18)
O1 Ga1 N3 157.22(17)
O3 Ga1 O1 93.19(16)
O3 Ga1 O5 99.83(17)
O3 Ga1 N1 153.33(18)
O3 Ga1 N2 82.98(17)
O3 Ga1 N3 108.66(17)
O5 Ga1 O1 87.73(17)
O5 Ga1 N1 105.02(18)
O5 Ga1 N2 161.96(17)
O5 Ga1 N3 82.40(17)
N1 Ga1 N2 76.41(17)
N3 Ga1 N1 84.36(17)
N3 Ga1 N2 79.84(18)
C7 O1 Ga1 112.5(4)
C9 O3 Ga1 118.7(3)
C11 O5 Ga1 118.8(4)
C1 N1 Ga1 107.7(3)
C5 N1 Ga1 106.5(3)
C5 N1 C1 111.0(4)
C6 N1 Ga1 102.3(3)
C6 N1 C1 111.0(4)
C6 N1 C5 117.4(5)
C2 N2 Ga1 101.8(3)
C3 N2 Ga1 107.7(3)
C3 N2 C2 111.4(4)
C8 N2 Ga1 107.9(3)
C8 N2 C2 112.5(5)
C8 N2 C3 114.6(4)
Ga1 N3 H3 108.1
C4 N3 Ga1 101.1(3)
C4 N3 H3 108.1
C10 N3 Ga1 110.1(3)
C10 N3 H3 108.1
C10 N3 C4 120.7(4)
N1 C1 H1A 109.1
N1 C1 H1B 109.1
N1 C1 C2 112.7(4)
H1A C1 H1B 107.8
C2 C1 H1A 109.1
C2 C1 H1B 109.1
N2 C2 C1 107.9(5)
N2 C2 H2A 110.1
N2 C2 H2B 110.1
C1 C2 H2A 110.1
C1 C2 H2B 110.1
H2A C2 H2B 108.4
N2 C3 H3B 109.3
N2 C3 H3C 109.3
N2 C3 C4 111.7(4)
H3B C3 H3C 107.9
C4 C3 H3B 109.3
C4 C3 H3C 109.3
N3 C4 C3 104.0(4)
N3 C4 C5 105.7(4)
N3 C4 C12 113.1(4)
C3 C4 C5 113.5(5)
C12 C4 C3 109.1(4)
C12 C4 C5 111.3(5)
N1 C5 C4 108.1(4)
N1 C5 H5A 110.1
N1 C5 H5B 110.1
C4 C5 H5A 110.1
C4 C5 H5B 110.1
H5A C5 H5B 108.4
N1 C6 H6A 110.2
N1 C6 H6B 110.2
N1 C6 C7 107.6(4)
H6A C6 H6B 108.5
C7 C6 H6A 110.2
C7 C6 H6B 110.2
O1 C7 C6 116.2(5)
O2 C7 O1 125.4(5)
O2 C7 C6 118.4(5)
N2 C8 H8A 109.2
N2 C8 H8B 109.2
N2 C8 C9 112.2(5)
H8A C8 H8B 107.9
C9 C8 H8A 109.2
C9 C8 H8B 109.2
O3 C9 C8 117.7(5)
O4 C9 O3 122.8(5)
O4 C9 C8 119.5(5)
N3 C10 H10C 109.6
N3 C10 H10D 109.6
N3 C10 C11 110.4(5)
H10C C10 H10D 108.1
C11 C10 H10C 109.6
C11 C10 H10D 109.6
O5 C11 C10 117.4(5)
O6 C11 O5 123.9(5)
O6 C11 C10 118.8(5)
C13 C12 C4 119.8(5)
C17 C12 C4 121.6(5)
C17 C12 C13 118.3(5)
C12 C13 H13 119.9
C14 C13 C12 120.3(6)
C14 C13 H13 119.9
C13 C14 H14 119.3
C15 C14 C13 121.5(6)
C15 C14 H14 119.3
C14 C15 H15 120.8
C14 C15 C16 118.4(6)
C16 C15 H15 120.8
C15 C16 H16 119.6
C17 C16 C15 120.7(6)
C17 C16 H16 119.6
C12 C17 H17 119.6
C16 C17 C12 120.8(6)
C16 C17 H17 119.6
O1A Ga1A O3A 91.04(16)
O1A Ga1A N1A 83.31(17)
O1A Ga1A N2A 151.50(19)
O1A Ga1A N3A 110.10(18)
O3A Ga1A N1A 108.58(17)
O3A Ga1A N2A 77.91(16)
O3A Ga1A N3A 158.46(18)
O5A Ga1A O1A 101.50(18)
O5A Ga1A O3A 89.81(17)
O5A Ga1A N1A 161.03(17)
O5A Ga1A N2A 104.61(19)
O5A Ga1A N3A 82.17(17)
N2A Ga1A N1A 75.71(18)
N3A Ga1A N1A 78.96(18)
N3A Ga1A N2A 84.79(17)
C7A O1A Ga1A 118.3(3)
C9A O3A Ga1A 114.9(4)
C11A O5A Ga1A 120.1(4)
C1A N1A Ga1A 101.7(3)
C1A N1A C5A 111.1(4)
C5A N1A Ga1A 108.0(4)
C6A N1A Ga1A 107.2(3)
C6A N1A C1A 112.5(5)
C6A N1A C5A 115.3(4)
C2A N2A Ga1A 109.0(4)
C3A N2A Ga1A 104.7(3)
C3A N2A C2A 111.3(4)
C8A N2A Ga1A 102.2(3)
C8A N2A C2A 112.2(4)
C8A N2A C3A 116.6(5)
Ga1A N3A H3A 108.5
C4A N3A Ga1A 100.6(3)
C4A N3A H3A 108.5
C10A N3A Ga1A 109.1(3)
C10A N3A H3A 108.5
C10A N3A C4A 120.8(5)
N1A C1A H1AA 110.2
N1A C1A H1AB 110.2
N1A C1A C2A 107.7(5)
H1AA C1A H1AB 108.5
C2A C1A H1AA 110.2
C2A C1A H1AB 110.2
N2A C2A C1A 111.7(5)
N2A C2A H2AA 109.3
N2A C2A H2AB 109.3
C1A C2A H2AA 109.3
C1A C2A H2AB 109.3
H2AA C2A H2AB 107.9
N2A C3A H3AA 109.9
N2A C3A H3AB 109.9
N2A C3A C4A 109.0(5)
H3AA C3A H3AB 108.3
C4A C3A H3AA 109.9
C4A C3A H3AB 109.9
N3A C4A C3A 105.2(4)
N3A C4A C5A 103.3(4)
N3A C4A C12A 114.6(5)
C5A C4A C3A 113.5(5)
C12A C4A C3A 111.5(5)
C12A C4A C5A 108.6(5)
N1A C5A C4A 112.0(5)
N1A C5A H5AA 109.2
N1A C5A H5AB 109.2
C4A C5A H5AA 109.2
C4A C5A H5AB 109.2
H5AA C5A H5AB 107.9
N1A C6A H6AA 109.0
N1A C6A H6AB 109.0
N1A C6A C7A 112.8(5)
H6AA C6A H6AB 107.8
C7A C6A H6AA 109.0
C7A C6A H6AB 109.0
O1A C7A C6A 117.5(5)
O2A C7A O1A 123.0(5)
O2A C7A C6A 119.5(5)
N2A C8A H8AA 110.5
N2A C8A H8AB 110.5
N2A C8A C9A 106.2(5)
H8AA C8A H8AB 108.7
C9A C8A H8AA 110.5
C9A C8A H8AB 110.5
O3A C9A C8A 116.1(5)
O4A C9A O3A 124.4(5)
O4A C9A C8A 119.5(5)
N3A C10A H10A 109.4
N3A C10A H10B 109.4
N3A C10A C11A 111.4(5)
H10A C10A H10B 108.0
C11A C10A H10A 109.4
C11A C10A H10B 109.4
O5A C11A C10A 116.4(5)
O6A C11A O5A 124.6(5)
O6A C11A C10A 119.0(6)
C13A C12A C4A 119.5(5)
C17A C12A C4A 122.3(5)
C17A C12A C13A 117.9(5)
C12A C13A H13A 119.5
C14A C13A C12A 121.0(6)
C14A C13A H13A 119.5
C13A C14A H14A 120.2
C13A C14A C15A 119.6(6)
C15A C14A H14A 120.2
C14A C15A H15A 120.1
C16A C15A C14A 119.8(6)
C16A C15A H15A 120.1
C15A C16A H16A 119.7
C15A C16A C17A 120.7(6)
C17A C16A H16A 119.7
C12A C17A H17A 119.5
C16A C17A C12A 121.1(6)
C16A C17A H17A 119.5

loop_
_geom_bond_atom_site_label_1
_geom_bond_atom_site_label_2
_geom_bond_distance
Ga1 O1 1.945(4)
Ga1 O3 1.912(4)
Ga1 O5 1.918(4)
Ga1 N1 2.128(4)
Ga1 N2 2.144(5)
Ga1 N3 2.091(4)
O1 C7 1.292(7)
O2 C7 1.231(7)
O3 C9 1.303(7)
O4 C9 1.228(7)
O5 C11 1.285(7)
O6 C11 1.244(7)
N1 C1 1.501(8)
N1 C5 1.486(7)
N1 C6 1.481(7)
N2 C2 1.500(7)
N2 C3 1.497(7)
N2 C8 1.468(7)
N3 H3 0.9300
N3 C4 1.504(6)
N3 C10 1.457(7)
C1 H1A 0.9900
C1 H1B 0.9900
C1 C2 1.536(8)
C2 H2A 0.9900
C2 H2B 0.9900
C3 H3B 0.9900
C3 H3C 0.9900
C3 C4 1.533(8)
C4 C5 1.550(8)
C4 C12 1.529(8)
C5 H5A 0.9900
C5 H5B 0.9900
C6 H6A 0.9900
C6 H6B 0.9900
C6 C7 1.538(8)
C8 H8A 0.9900
C8 H8B 0.9900
C8 C9 1.521(8)
C10 H10C 0.9900
C10 H10D 0.9900
C10 C11 1.531(8)
C12 C13 1.404(8)
C12 C17 1.396(8)
C13 H13 0.9500
C13 C14 1.387(8)
C14 H14 0.9500
C14 C15 1.385(9)
C15 H15 0.9500
C15 C16 1.396(9)
C16 H16 0.9500
C16 C17 1.390(8)
C17 H17 0.9500
Ga1A O1A 1.915(4)
Ga1A O3A 1.951(4)
Ga1A O5A 1.901(4)
Ga1A N1A 2.143(5)
Ga1A N2A 2.139(5)
Ga1A N3A 2.128(5)
O1A C7A 1.299(7)
O2A C7A 1.231(7)
O3A C9A 1.283(7)
O4A C9A 1.239(6)
O5A C11A 1.308(7)
O6A C11A 1.232(7)
N1A C1A 1.485(7)
N1A C5A 1.498(7)
N1A C6A 1.466(7)
N2A C2A 1.487(8)
N2A C3A 1.486(7)
N2A C8A 1.478(7)
N3A H3A 0.9300
N3A C4A 1.496(7)
N3A C10A 1.465(7)
C1A H1AA 0.9900
C1A H1AB 0.9900
C1A C2A 1.531(8)
C2A H2AA 0.9900
C2A H2AB 0.9900
C3A H3AA 0.9900
C3A H3AB 0.9900
C3A C4A 1.554(7)
C4A C5A 1.540(9)
C4A C12A 1.523(8)
C5A H5AA 0.9900
C5A H5AB 0.9900
C6A H6AA 0.9900
C6A H6AB 0.9900
C6A C7A 1.524(8)
C8A H8AA 0.9900
C8A H8AB 0.9900
C8A C9A 1.544(8)
C10A H10A 0.9900
C10A H10B 0.9900
C10A C11A 1.524(8)
C12A C13A 1.402(8)
C12A C17A 1.398(8)
C13A H13A 0.9500
C13A C14A 1.397(8)
C14A H14A 0.9500
C14A C15A 1.398(9)
C15A H15A 0.9500
C15A C16A 1.375(9)
C16A H16A 0.9500
C16A C17A 1.386(8)
C17A H17A 0.9500

loop_
_geom_hbond_atom_site_label_D
_geom_hbond_atom_site_label_H
_geom_hbond_atom_site_label_A
_geom_hbond_distance_DH
_geom_hbond_distance_HA
_geom_hbond_distance_DA
_geom_hbond_angle_DHA
_geom_hbond_site_symmetry_A
N3 H3 O4A 0.93 1.93 2.750(6) 145.5 .
N3A H3A O2 0.93 2.09 2.768(6) 129.2 1_545
